data_2108533
loop_
_publ_author_name
'Sevvana, Madhumati'
'Ruf, Michael'
'Us\'on, Isabel'
'Sheldrick, George M.'
'Herbst-Irmer, Regine'

_publ_section_title
;
 Non-merohedral twinning: from minerals to proteins
;
_journal_issue 12
_journal_name_full 'Acta Crystallographica Section D Structural Biology'
_journal_paper_doi 10.1107/S2059798319010179
_journal_volume 75
_journal_year 2019
_chemical_formula_sum 'Cr2 Fe0.65 Mg0.35 O4'
_chemical_formula_weight 212.71
_space_group_crystal_system cubic
_space_group_IT_number 227
_space_group_name_Hall '-F 4vw 2vw 3'
_space_group_name_H-M_alt 'F d -3 m :2'
_audit_creation_method SHELXL-2018/3
_cell_angle_alpha 90
_cell_angle_beta 90
_cell_angle_gamma 90
_cell_formula_units_Z 8
_cell_length_a 8.321(2)
_cell_length_b 8.321(2)
_cell_length_c 8.321(2)
_cell_measurement_reflns_used 915
_cell_measurement_temperature 292(2)
_cell_measurement_theta_max 30.4116
_cell_measurement_theta_min 4.2496
_cell_volume 576.1(2)
_computing_cell_refinement 'SAINT V8.38A'
_computing_data_collection 'APEX2 v2018.7-2'
_computing_data_reduction 'SAINT V8.38A'
_computing_molecular_graphics 'VESTA V3.4.6, 2011'
_computing_structure_refinement 'SHELXL-2018/3 (Sheldrick, 2018)'
_computing_structure_solution 'SHELXT(G.M.Sheldrick,Acta Cryst.(2015)A71,3-8)'
_diffrn_ambient_temperature 292(2)
_diffrn_measured_fraction_theta_full 0.974
_diffrn_measured_fraction_theta_max 0.984
_diffrn_measurement_device_type 'Bruker, D8 QUEST'
_diffrn_radiation_type MoK\a
_diffrn_radiation_wavelength 0.71073
_diffrn_reflns_av_R_equivalents 0.0489
_diffrn_reflns_av_unetI/netI 0.0231
_diffrn_reflns_limit_h_max 9
_diffrn_reflns_limit_h_min -11
_diffrn_reflns_limit_k_max 11
_diffrn_reflns_limit_k_min -11
_diffrn_reflns_limit_l_max 11
_diffrn_reflns_limit_l_min -8
_diffrn_reflns_number 682
_diffrn_reflns_theta_full 25.242
_diffrn_reflns_theta_max 30.352
_diffrn_reflns_theta_min 4.242
_exptl_absorpt_coefficient_mu 10.561
_exptl_absorpt_correction_T_max 0.746055
_exptl_absorpt_correction_T_min 0.295174
_exptl_absorpt_correction_type multi-scan
_exptl_absorpt_process_details 'TWINABS V2012/, 2012'
_exptl_crystal_colour black
_exptl_crystal_density_diffrn 4.905
_exptl_crystal_description 'Spinel twin'
_exptl_crystal_F_000 808
_exptl_crystal_size_max 0.500
_exptl_crystal_size_mid 0.370
_exptl_crystal_size_min 0.250
_refine_diff_density_max 0.694
_refine_diff_density_min -0.807
_refine_ls_extinction_coef 0.006(2)
_refine_ls_extinction_expression Fc^*^=kFc[1+0.001xFc^2^\l^3^/sin(2\q)]^-1/4^
_refine_ls_extinction_method 'SHELXL-2018/3 (Sheldrick 2018)'
_refine_ls_goodness_of_fit_ref 1.287
_refine_ls_hydrogen_treatment undef
_refine_ls_matrix_type full
_refine_ls_number_parameters 10
_refine_ls_number_reflns 60
_refine_ls_number_restraints 0
_refine_ls_restrained_S_all 1.287
_refine_ls_R_factor_all 0.0276
_refine_ls_R_factor_gt 0.0271
_refine_ls_shift/su_max 0.000
_refine_ls_shift/su_mean 0.000
_refine_ls_structure_factor_coef Fsqd
_refine_ls_weighting_details 'w=1/[\s^2^(Fo^2^)+(0.0379P)^2^+2.0759P] where P=(Fo^2^+2Fc^2^)/3'
_refine_ls_weighting_scheme calc
_refine_ls_wR_factor_gt 0.0694
_refine_ls_wR_factor_ref 0.0697
_reflns_number_gt 59
_reflns_number_total 60
_reflns_threshold_expression 'I > 2\s(I)'
_cod_data_source_file rr5182sup1.cif
_cod_data_source_block chromite_5_2
_cod_original_cell_volume 576.1(4)
_cod_original_sg_symbol_H-M 'F d -3 m'
_cod_database_code 2108533
_shelx_space_group_comment
;
The symmetry employed for this shelxl refinement is uniquely defined
by the following loop, which should always be used as a source of
symmetry information in preference to the above space-group names.
They are only intended as comments.
;
_shelx_estimated_absorpt_t_min 0.077
_shelx_estimated_absorpt_t_max 0.178

loop_
_space_group_symop_operation_xyz
'x, y, z'
'-x+3/4, -y+1/4, z+1/2'
'-x+1/4, y+1/2, -z+3/4'
'x+1/2, -y+3/4, -z+1/4'
'z, x, y'
'z+1/2, -x+3/4, -y+1/4'
'-z+3/4, -x+1/4, y+1/2'
'-z+1/4, x+1/2, -y+3/4'
'y, z, x'
'-y+1/4, z+1/2, -x+3/4'
'y+1/2, -z+3/4, -x+1/4'
'-y+3/4, -z+1/4, x+1/2'
'y+3/4, x+1/4, -z+1/2'
'-y, -x, -z'
'y+1/4, -x+1/2, z+3/4'
'-y+1/2, x+3/4, z+1/4'
'x+3/4, z+1/4, -y+1/2'
'-x+1/2, z+3/4, y+1/4'
'-x, -z, -y'
'x+1/4, -z+1/2, y+3/4'
'z+3/4, y+1/4, -x+1/2'
'z+1/4, -y+1/2, x+3/4'
'-z+1/2, y+3/4, x+1/4'
'-z, -y, -x'
'x, y+1/2, z+1/2'
'-x+3/4, -y+3/4, z+1'
'-x+1/4, y+1, -z+5/4'
'x+1/2, -y+5/4, -z+3/4'
'z, x+1/2, y+1/2'
'z+1/2, -x+5/4, -y+3/4'
'-z+3/4, -x+3/4, y+1'
'-z+1/4, x+1, -y+5/4'
'y, z+1/2, x+1/2'
'-y+1/4, z+1, -x+5/4'
'y+1/2, -z+5/4, -x+3/4'
'-y+3/4, -z+3/4, x+1'
'y+3/4, x+3/4, -z+1'
'-y, -x+1/2, -z+1/2'
'y+1/4, -x+1, z+5/4'
'-y+1/2, x+5/4, z+3/4'
'x+3/4, z+3/4, -y+1'
'-x+1/2, z+5/4, y+3/4'
'-x, -z+1/2, -y+1/2'
'x+1/4, -z+1, y+5/4'
'z+3/4, y+3/4, -x+1'
'z+1/4, -y+1, x+5/4'
'-z+1/2, y+5/4, x+3/4'
'-z, -y+1/2, -x+1/2'
'x+1/2, y, z+1/2'
'-x+5/4, -y+1/4, z+1'
'-x+3/4, y+1/2, -z+5/4'
'x+1, -y+3/4, -z+3/4'
'z+1/2, x, y+1/2'
'z+1, -x+3/4, -y+3/4'
'-z+5/4, -x+1/4, y+1'
'-z+3/4, x+1/2, -y+5/4'
'y+1/2, z, x+1/2'
'-y+3/4, z+1/2, -x+5/4'
'y+1, -z+3/4, -x+3/4'
'-y+5/4, -z+1/4, x+1'
'y+5/4, x+1/4, -z+1'
'-y+1/2, -x, -z+1/2'
'y+3/4, -x+1/2, z+5/4'
'-y+1, x+3/4, z+3/4'
'x+5/4, z+1/4, -y+1'
'-x+1, z+3/4, y+3/4'
'-x+1/2, -z, -y+1/2'
'x+3/4, -z+1/2, y+5/4'
'z+5/4, y+1/4, -x+1'
'z+3/4, -y+1/2, x+5/4'
'-z+1, y+3/4, x+3/4'
'-z+1/2, -y, -x+1/2'
'x+1/2, y+1/2, z'
'-x+5/4, -y+3/4, z+1/2'
'-x+3/4, y+1, -z+3/4'
'x+1, -y+5/4, -z+1/4'
'z+1/2, x+1/2, y'
'z+1, -x+5/4, -y+1/4'
'-z+5/4, -x+3/4, y+1/2'
'-z+3/4, x+1, -y+3/4'
'y+1/2, z+1/2, x'
'-y+3/4, z+1, -x+3/4'
'y+1, -z+5/4, -x+1/4'
'-y+5/4, -z+3/4, x+1/2'
'y+5/4, x+3/4, -z+1/2'
'-y+1/2, -x+1/2, -z'
'y+3/4, -x+1, z+3/4'
'-y+1, x+5/4, z+1/4'
'x+5/4, z+3/4, -y+1/2'
'-x+1, z+5/4, y+1/4'
'-x+1/2, -z+1/2, -y'
'x+3/4, -z+1, y+3/4'
'z+5/4, y+3/4, -x+1/2'
'z+3/4, -y+1, x+3/4'
'-z+1, y+5/4, x+1/4'
'-z+1/2, -y+1/2, -x'
'-x, -y, -z'
'x-3/4, y-1/4, -z-1/2'
'x-1/4, -y-1/2, z-3/4'
'-x-1/2, y-3/4, z-1/4'
'-z, -x, -y'
'-z-1/2, x-3/4, y-1/4'
'z-3/4, x-1/4, -y-1/2'
'z-1/4, -x-1/2, y-3/4'
'-y, -z, -x'
'y-1/4, -z-1/2, x-3/4'
'-y-1/2, z-3/4, x-1/4'
'y-3/4, z-1/4, -x-1/2'
'-y-3/4, -x-1/4, z-1/2'
'y, x, z'
'-y-1/4, x-1/2, -z-3/4'
'y-1/2, -x-3/4, -z-1/4'
'-x-3/4, -z-1/4, y-1/2'
'x-1/2, -z-3/4, -y-1/4'
'x, z, y'
'-x-1/4, z-1/2, -y-3/4'
'-z-3/4, -y-1/4, x-1/2'
'-z-1/4, y-1/2, -x-3/4'
'z-1/2, -y-3/4, -x-1/4'
'z, y, x'
'-x, -y+1/2, -z+1/2'
'x-3/4, y+1/4, -z'
'x-1/4, -y, z-1/4'
'-x-1/2, y-1/4, z+1/4'
'-z, -x+1/2, -y+1/2'
'-z-1/2, x-1/4, y+1/4'
'z-3/4, x+1/4, -y'
'z-1/4, -x, y-1/4'
'-y, -z+1/2, -x+1/2'
'y-1/4, -z, x-1/4'
'-y-1/2, z-1/4, x+1/4'
'y-3/4, z+1/4, -x'
'-y-3/4, -x+1/4, z'
'y, x+1/2, z+1/2'
'-y-1/4, x, -z-1/4'
'y-1/2, -x-1/4, -z+1/4'
'-x-3/4, -z+1/4, y'
'x-1/2, -z-1/4, -y+1/4'
'x, z+1/2, y+1/2'
'-x-1/4, z, -y-1/4'
'-z-3/4, -y+1/4, x'
'-z-1/4, y, -x-1/4'
'z-1/2, -y-1/4, -x+1/4'
'z, y+1/2, x+1/2'
'-x+1/2, -y, -z+1/2'
'x-1/4, y-1/4, -z'
'x+1/4, -y-1/2, z-1/4'
'-x, y-3/4, z+1/4'
'-z+1/2, -x, -y+1/2'
'-z, x-3/4, y+1/4'
'z-1/4, x-1/4, -y'
'z+1/4, -x-1/2, y-1/4'
'-y+1/2, -z, -x+1/2'
'y+1/4, -z-1/2, x-1/4'
'-y, z-3/4, x+1/4'
'y-1/4, z-1/4, -x'
'-y-1/4, -x-1/4, z'
'y+1/2, x, z+1/2'
'-y+1/4, x-1/2, -z-1/4'
'y, -x-3/4, -z+1/4'
'-x-1/4, -z-1/4, y'
'x, -z-3/4, -y+1/4'
'x+1/2, z, y+1/2'
'-x+1/4, z-1/2, -y-1/4'
'-z-1/4, -y-1/4, x'
'-z+1/4, y-1/2, -x-1/4'
'z, -y-3/4, -x+1/4'
'z+1/2, y, x+1/2'
'-x+1/2, -y+1/2, -z'
'x-1/4, y+1/4, -z-1/2'
'x+1/4, -y, z-3/4'
'-x, y-1/4, z-1/4'
'-z+1/2, -x+1/2, -y'
'-z, x-1/4, y-1/4'
'z-1/4, x+1/4, -y-1/2'
'z+1/4, -x, y-3/4'
'-y+1/2, -z+1/2, -x'
'y+1/4, -z, x-3/4'
'-y, z-1/4, x-1/4'
'y-1/4, z+1/4, -x-1/2'
'-y-1/4, -x+1/4, z-1/2'
'y+1/2, x+1/2, z'
'-y+1/4, x, -z-3/4'
'y, -x-1/4, -z-1/4'
'-x-1/4, -z+1/4, y-1/2'
'x, -z-1/4, -y-1/4'
'x+1/2, z+1/2, y'
'-x+1/4, z, -y-3/4'
'-z-1/4, -y+1/4, x-1/2'
'-z+1/4, y, -x-3/4'
'z, -y-1/4, -x-1/4'
'z+1/2, y+1/2, x'

loop_
_atom_site_type_symbol
_atom_site_label
_atom_site_fract_x
_atom_site_fract_y
_atom_site_fract_z
_atom_site_U_iso_or_equiv
_atom_site_adp_type
_atom_site_calc_flag
_atom_site_occupancy
Cr Cr1 0.250000 0.500000 0.250000 0.0096(6) Uani d 1
Mg Mg1 0.125000 0.125000 0.125000 0.0117(9) Uani d 0.353(19)
Fe Fe1 0.125000 0.125000 0.125000 0.0117(9) Uani d 0.647(19)
O O1 0.2628(3) 0.2628(3) 0.2628(3) 0.0066(9) Uani d 1

loop_
_atom_site_aniso_label
_atom_site_aniso_U_11
_atom_site_aniso_U_22
_atom_site_aniso_U_33
_atom_site_aniso_U_12
_atom_site_aniso_U_13
_atom_site_aniso_U_23
Cr1 0.0096(6) 0.0096(6) 0.0096(6) 0.0006(2) -0.0006(2) 0.0006(2)
Mg1 0.0117(9) 0.0117(9) 0.0117(9) 0.000 0.000 0.000
Fe1 0.0117(9) 0.0117(9) 0.0117(9) 0.000 0.000 0.000
O1 0.0066(9) 0.0066(9) 0.0066(9) -0.0004(6) -0.0004(6) -0.0004(6)

loop_
_atom_type_symbol
_atom_type_description
_atom_type_scat_dispersion_real
_atom_type_scat_dispersion_imag
_atom_type_scat_source
O O 0.0106 0.0060 'International Tables Vol C Tables 4.2.6.8 and 6.1.1.4'
Cr Cr 0.3209 0.6236 'International Tables Vol C Tables 4.2.6.8 and 6.1.1.4'
Fe Fe 0.3463 0.8444 'International Tables Vol C Tables 4.2.6.8 and 6.1.1.4'
Mg Mg 0.0486 0.0363 'International Tables Vol C Tables 4.2.6.8 and 6.1.1.4'

loop_
_geom_angle_atom_site_label_1
_geom_angle_atom_site_label_2
_geom_angle_atom_site_label_3
_geom_angle_site_symmetry_1
_geom_angle_site_symmetry_3
_geom_angle
O1 Cr1 O1 100_665 52_455 180.0
O1 Cr1 O1 100_665 170_556 83.69(14)
O1 Cr1 O1 52_455 170_556 96.31(14)
O1 Cr1 O1 100_665 26_554 96.31(14)
O1 Cr1 O1 52_455 26_554 83.69(14)
O1 Cr1 O1 170_556 26_554 180.0
O1 Cr1 O1 100_665 145_565 83.69(14)
O1 Cr1 O1 52_455 145_565 96.31(14)
O1 Cr1 O1 170_556 145_565 83.69(14)
O1 Cr1 O1 26_554 145_565 96.31(14)
O1 Cr1 O1 100_665 . 96.31(14)
O1 Cr1 O1 52_455 . 83.69(14)
O1 Cr1 O1 170_556 . 96.31(14)
O1 Cr1 O1 26_554 . 83.69(14)
O1 Cr1 O1 145_565 . 180.0
O1 Cr1 Cr1 100_665 27_544 42.01(6)
O1 Cr1 Cr1 52_455 27_544 137.99(6)
O1 Cr1 Cr1 170_556 27_544 42.01(6)
O1 Cr1 Cr1 26_554 27_544 137.99(6)
O1 Cr1 Cr1 145_565 27_544 85.65(10)
O1 Cr1 Cr1 . 27_544 94.35(10)
O1 Cr1 Cr1 100_665 75_545 137.99(6)
O1 Cr1 Cr1 52_455 75_545 42.01(6)
O1 Cr1 Cr1 170_556 75_545 137.99(6)
O1 Cr1 Cr1 26_554 75_545 42.01(6)
O1 Cr1 Cr1 145_565 75_545 94.35(10)
O1 Cr1 Cr1 . 75_545 85.65(10)
Cr1 Cr1 Cr1 27_544 75_545 180.0
O1 Cr1 Cr1 100_665 52_455 137.99(6)
O1 Cr1 Cr1 52_455 52_455 42.01(6)
O1 Cr1 Cr1 170_556 52_455 94.35(10)
O1 Cr1 Cr1 26_554 52_455 85.65(10)
O1 Cr1 Cr1 145_565 52_455 137.99(6)
O1 Cr1 Cr1 . 52_455 42.01(6)
Cr1 Cr1 Cr1 27_544 52_455 120.0
Cr1 Cr1 Cr1 75_545 52_455 60.0
O1 Cr1 Cr1 100_665 76_455 42.01(6)
O1 Cr1 Cr1 52_455 76_455 137.99(6)
O1 Cr1 Cr1 170_556 76_455 85.65(10)
O1 Cr1 Cr1 26_554 76_455 94.35(10)
O1 Cr1 Cr1 145_565 76_455 42.01(6)
O1 Cr1 Cr1 . 76_455 137.99(6)
Cr1 Cr1 Cr1 27_544 76_455 60.0
Cr1 Cr1 Cr1 75_545 76_455 120.0
Cr1 Cr1 Cr1 52_455 76_455 180.0
O1 Cr1 Cr1 100_665 50_464 85.65(10)
O1 Cr1 Cr1 52_455 50_464 94.35(10)
O1 Cr1 Cr1 170_556 50_464 42.01(6)
O1 Cr1 Cr1 26_554 50_464 137.99(6)
O1 Cr1 Cr1 145_565 50_464 42.01(6)
O1 Cr1 Cr1 . 50_464 137.99(6)
Cr1 Cr1 Cr1 27_544 50_464 60.0
Cr1 Cr1 Cr1 75_545 50_464 120.0
Cr1 Cr1 Cr1 52_455 50_464 120.0
Cr1 Cr1 Cr1 76_455 50_464 60.0
O1 Cr1 Cr1 100_665 26_554 94.35(10)
O1 Cr1 Cr1 52_455 26_554 85.65(10)
O1 Cr1 Cr1 170_556 26_554 137.99(6)
O1 Cr1 Cr1 26_554 26_554 42.01(6)
O1 Cr1 Cr1 145_565 26_554 137.99(6)
O1 Cr1 Cr1 . 26_554 42.01(6)
Cr1 Cr1 Cr1 27_544 26_554 120.0
Cr1 Cr1 Cr1 75_545 26_554 60.0
Cr1 Cr1 Cr1 52_455 26_554 60.0
Cr1 Cr1 Cr1 76_455 26_554 120.0
Cr1 Cr1 Cr1 50_464 26_554 180.0
O1 Mg1 O1 . 76_445 109.5
O1 Mg1 O1 . 27_544 109.5
O1 Mg1 O1 76_445 27_544 109.5
O1 Mg1 O1 . 50_454 109.5
O1 Mg1 O1 76_445 50_454 109.5
O1 Mg1 O1 27_544 50_454 109.5
O1 Mg1 Mg1 . 97 180.00(5)
O1 Mg1 Mg1 76_445 97 70.5290(10)
O1 Mg1 Mg1 27_544 97 70.5290(10)
O1 Mg1 Mg1 50_454 97 70.5290(10)
O1 Mg1 Mg1 . 169 70.5
O1 Mg1 Mg1 76_445 169 70.5
O1 Mg1 Mg1 27_544 169 70.5
O1 Mg1 Mg1 50_454 169 180.00(5)
Mg1 Mg1 Mg1 97 169 109.5
O1 Mg1 Mg1 . 145 70.5
O1 Mg1 Mg1 76_445 145 70.5
O1 Mg1 Mg1 27_544 145 180.00(5)
O1 Mg1 Mg1 50_454 145 70.5
Mg1 Mg1 Mg1 97 145 109.5
Mg1 Mg1 Mg1 169 145 109.5
O1 Mg1 Mg1 . 121 70.5290(10)
O1 Mg1 Mg1 76_445 121 180.00(5)
O1 Mg1 Mg1 27_544 121 70.5
O1 Mg1 Mg1 50_454 121 70.5
Mg1 Mg1 Mg1 97 121 109.5
Mg1 Mg1 Mg1 169 121 109.5
Mg1 Mg1 Mg1 145 121 109.5
O1 Fe1 O1 . 76_445 109.5
O1 Fe1 O1 . 27_544 109.5
O1 Fe1 O1 76_445 27_544 109.5
O1 Fe1 O1 . 50_454 109.5
O1 Fe1 O1 76_445 50_454 109.5
O1 Fe1 O1 27_544 50_454 109.5
Cr1 O1 Cr1 . 52_455 95.98(13)
Cr1 O1 Cr1 . 26_554 95.98(13)
Cr1 O1 Cr1 52_455 26_554 95.98(13)
Cr1 O1 Mg1 . . 120.91(10)
Cr1 O1 Mg1 52_455 . 120.91(10)
Cr1 O1 Mg1 26_554 . 120.91(10)
Cr1 O1 Fe1 . . 120.91(10)
Cr1 O1 Fe1 52_455 . 120.91(10)
Cr1 O1 Fe1 26_554 . 120.91(10)
Mg1 O1 Fe1 . . 0.0

loop_
_geom_bond_atom_site_label_1
_geom_bond_atom_site_label_2
_geom_bond_site_symmetry_2
_geom_bond_distance
Cr1 O1 100_665 1.980(2)
Cr1 O1 52_455 1.980(2)
Cr1 O1 170_556 1.980(2)
Cr1 O1 26_554 1.980(2)
Cr1 O1 145_565 1.980(2)
Cr1 O1 . 1.980(2)
Cr1 Cr1 27_544 2.9419(7)
Cr1 Cr1 75_545 2.9419(7)
Cr1 Cr1 52_455 2.9419(7)
Cr1 Cr1 76_455 2.9419(7)
Cr1 Cr1 50_464 2.9419(7)
Cr1 Cr1 26_554 2.9419(7)
Mg1 O1 . 1.986(4)
Mg1 O1 76_445 1.986(4)
Mg1 O1 27_544 1.986(4)
Mg1 O1 50_454 1.986(4)
Mg1 Mg1 97 3.6031(9)
Mg1 Mg1 169 3.6031(9)
Mg1 Mg1 145 3.6031(9)
Mg1 Mg1 121 3.6031(9)
Fe1 O1 . 1.986(4)
Fe1 O1 76_445 1.986(4)
Fe1 O1 27_544 1.986(4)
Fe1 O1 50_454 1.986(4)

_cod_database_fobs_code 2108533
